data_2207368
loop_
_publ_author_name
'Howie, R. Alan'
'de Lima Ferreira, Marcelle de'
'de Souza, Marcus V. N.'
'Vasconcelos, Thatyana R. A.'
'Wardell, Solange M.S.V.'
'Wardell, James L.'

_publ_section_title
;8-Methyl-5-oxo-5,6-dihydrodipyrido[1,2-<i>a</i>:3',2'-<i>e</i>]pyrimidin-11-ium
 chloride trihydrate 120 K
;
_journal_coeditor_code WK6062
_journal_issue 11
_journal_name_full 'Acta Crystallographica Section E'
_journal_page_first o3579
_journal_page_last o3581
_journal_paper_doi 10.1107/S1600536805031521
_journal_volume 61
_journal_year 2005
_chemical_formula_iupac 'C12 H10 N3 O +, Cl -, 3H2 O'
_chemical_formula_moiety 'C12 H10 N3 O +, Cl -, 3H2 O'
_chemical_formula_sum 'C12 H16 Cl N3 O4'
_chemical_formula_weight 301.73
_chemical_melting_point .535E-305
_chemical_name_systematic
;
8-Methyl-5-oxo-5,6-dihydrodipyrido[1,2-a:3',2'-e]pyrimidin-11-ium chloride
trihydrate
;
_space_group_IT_number 176
_symmetry_cell_setting hexagonal
_symmetry_space_group_name_Hall '-P 6c'
_symmetry_space_group_name_H-M 'P 63/m'
_atom_sites_solution_hydrogens mixed
_atom_sites_solution_primary direct
_atom_sites_solution_secondary difmap
_cell_angle_alpha 90.00
_cell_angle_beta 90.00
_cell_angle_gamma 120.00
_cell_formula_units_Z 6
_cell_length_a 19.4419(3)
_cell_length_b 19.4419(3)
_cell_length_c 6.54980(10)
_cell_measurement_reflns_used 3270
_cell_measurement_temperature 120(2)
_cell_measurement_theta_max 27.48
_cell_measurement_theta_min 2.91
_cell_volume 2144.06(6)
_computing_cell_refinement 'DENZO (Otwinowski & Minor, 1997) and COLLECT'
_computing_data_collection 'COLLECT (Hooft, 1998)'
_computing_data_reduction 'DENZO and COLLECT'
_computing_molecular_graphics 'ORTEP-3 for Windows (Farrugia, 1997)'
_computing_publication_material 'SHELXL97 and PLATON (Spek, 2003)'
_computing_structure_refinement 'SHELXL97 (Sheldrick, 1997)'
_computing_structure_solution 'SHELXS97 (Sheldrick, 1997)'
_diffrn_ambient_temperature 120(2)
_diffrn_detector_area_resol_mean 9.091
_diffrn_measured_fraction_theta_full 0.994
_diffrn_measured_fraction_theta_max 0.994
_diffrn_measurement_device_type 'Bruker--Nonius KappaCCD'
_diffrn_measurement_method '\f and \w'
_diffrn_radiation_monochromator '10 cm confocal mirrors'
_diffrn_radiation_source 'Bruker-Nonius FR591 rotating anode'
_diffrn_radiation_type MoK\a
_diffrn_radiation_wavelength 0.71073
_diffrn_reflns_av_R_equivalents 0.0362
_diffrn_reflns_av_sigmaI/netI 0.0209
_diffrn_reflns_limit_h_max 25
_diffrn_reflns_limit_h_min -22
_diffrn_reflns_limit_k_max 25
_diffrn_reflns_limit_k_min -25
_diffrn_reflns_limit_l_max 8
_diffrn_reflns_limit_l_min -8
_diffrn_reflns_number 16137
_diffrn_reflns_theta_full 27.50
_diffrn_reflns_theta_max 27.50
_diffrn_reflns_theta_min 3.20
_diffrn_standards_decay_% 0
_diffrn_standards_number 0
_exptl_absorpt_coefficient_mu 0.284
_exptl_absorpt_correction_T_max 1.0000
_exptl_absorpt_correction_T_min 0.6491
_exptl_absorpt_correction_type multi-scan
_exptl_absorpt_process_details '(SADABS; Sheldrick, 2003)'
_exptl_crystal_colour colourless
_exptl_crystal_density_diffrn 1.402
_exptl_crystal_density_method 'not measured'
_exptl_crystal_description block
_exptl_crystal_F_000 948
_exptl_crystal_size_max 0.24
_exptl_crystal_size_mid 0.12
_exptl_crystal_size_min 0.10
_refine_diff_density_max 0.249
_refine_diff_density_min -0.226
_refine_ls_extinction_method none
_refine_ls_goodness_of_fit_ref 1.148
_refine_ls_hydrogen_treatment constr
_refine_ls_matrix_type full
_refine_ls_number_parameters 118
_refine_ls_number_reflns 1783
_refine_ls_number_restraints 0
_refine_ls_restrained_S_all 1.148
_refine_ls_R_factor_all 0.0365
_refine_ls_R_factor_gt 0.0319
_refine_ls_shift/su_max 0.001
_refine_ls_shift/su_mean 0.000
_refine_ls_structure_factor_coef Fsqd
_refine_ls_weighting_details 'calc w = 1/[\s^2^(Fo^2^)+(0.0426P)^2^+0.6158P] where P = (Fo^2^+2Fc^2^)/3'
_refine_ls_weighting_scheme calc
_refine_ls_wR_factor_gt 0.0872
_refine_ls_wR_factor_ref 0.0904
_reflns_number_gt 1600
_reflns_number_total 1783
_reflns_threshold_expression I>2\s(I)
_cod_data_source_file wk6062.cif
_cod_data_source_block I
_cod_depositor_comments
;
The following automatic conversions were performed:
'_symmetry_cell_setting' value 'Hexagonal' changed to 'hexagonal'
according to '/home/saulius/struct/CIF-dictionaries/cif_core.dic'
dictionary named 'cif_core.dic' version 2.4.1 from 2010-06-29.

Automatic conversion script
Id: cif_fix_enum 1527 2010-12-29 10:47:43Z saulius 

The following automatic conversions were performed:

'_symmetry_cell_setting' value 'Hexagonal' changed to 'hexagonal'
according to /home/saulius/struct/CIF-dictionaries/cif_core.dic
dictionary named 'cif_core.dic' version 2.4.1 from 2010-06-29.

Automatic conversion script
Id: cif_fix_values 1715 2011-07-08 13:25:40Z adriana 

The following automatic conversions were performed:

'_atom_sites_solution_hydrogens' value 'geom and difmap' was changed
to 'mixed'.

Automatic conversion script
Id: cif_fix_values 6452 2018-10-05 10:23:21Z andrius 
;
_cod_original_cell_volume 2144.05(6)
_cod_database_code 2207368
_cod_database_fobs_code 2207368

loop_
_symmetry_equiv_pos_as_xyz
'x, y, z'
'-y, x-y, z'
'-x+y, -x, z'
'x, y, -z+1/2'
'-y, x-y, -z+1/2'
'-x+y, -x, -z+1/2'
'-x, -y, -z'
'y, -x+y, -z'
'x-y, x, -z'
'-x, -y, z-1/2'
'y, -x+y, z-1/2'
'x-y, x, z-1/2'

loop_
_atom_site_label
_atom_site_fract_x
_atom_site_fract_y
_atom_site_fract_z
_atom_site_U_iso_or_equiv
_atom_site_adp_type
_atom_site_calc_flag
_atom_site_refinement_flags
_atom_site_occupancy
_atom_site_disorder_assembly
_atom_site_disorder_group
_atom_site_type_symbol
Cl1 0.59489(2) 0.63371(2) 0.2500 0.02589(14) Uani d S 1 . . Cl
N1 0.31683(9) 0.21861(8) 0.2500 0.0233(3) Uani d S 1 . . N
N2 0.35594(8) 0.35325(8) 0.2500 0.0183(3) Uani d S 1 . . N
N6 0.49140(8) 0.45024(8) 0.2500 0.0222(3) Uani d S 1 . . N
H6 0.5271 0.5011 0.2500 0.029 Uiso calc SR 1 . . H
O1 0.58999(7) 0.42027(8) 0.2500 0.0368(4) Uani d S 1 . . O
O2 0.74225(8) 0.80351(8) 0.2500 0.0312(3) Uani d S 1 . . O
H1W 0.7048 0.7548 0.2500 0.041 Uiso d SR 1 . . H
H2W 0.7687 0.8119 0.3541 0.041 Uiso d PR 0.50 A -1 H
O3 0.85472(5) 0.87284(5) 0.54356(15) 0.0294(2) Uani d . 1 . . O
H3W 0.8927 0.8697 0.5071 0.038 Uiso d R 1 . . H
H4W 0.8471 0.8648 0.6729 0.038 Uiso d PR 0.50 B 1 H
H5W 0.8202 0.8503 0.4499 0.038 Uiso d PR 0.50 C 2 H
C2 0.33541(11) 0.16126(10) 0.2500 0.0272(4) Uani d S 1 . . C
H2 0.2932 0.1077 0.2500 0.035 Uiso calc SR 1 . . H
C3 0.41286(11) 0.17494(11) 0.2500 0.0268(4) Uani d S 1 . . C
H3 0.4231 0.1320 0.2500 0.035 Uiso calc SR 1 . . H
C4 0.47436(11) 0.25274(11) 0.2500 0.0242(4) Uani d S 1 . . C
H4 0.5280 0.2644 0.2500 0.032 Uiso calc SR 1 . . H
C4A 0.45646(10) 0.31379(10) 0.2500 0.0212(4) Uani d S 1 . . C
C5 0.51927(10) 0.39755(10) 0.2500 0.0242(4) Uani d S 1 . . C
C6A 0.41393(9) 0.43090(9) 0.2500 0.0189(3) Uani d S 1 . . C
C7 0.39353(10) 0.49036(10) 0.2500 0.0225(4) Uani d S 1 . . C
H7 0.4342 0.5445 0.2500 0.029 Uiso calc SR 1 . . H
C8 0.31520(11) 0.47143(10) 0.2500 0.0234(4) Uani d S 1 . . C
C9 0.25658(10) 0.39012(11) 0.2500 0.0238(4) Uani d S 1 . . C
H9 0.2020 0.3753 0.2500 0.031 Uiso calc SR 1 . . H
C10 0.27715(10) 0.33322(10) 0.2500 0.0217(4) Uani d S 1 . . C
H10 0.2369 0.2788 0.2500 0.028 Uiso calc SR 1 . . H
C10A 0.37690(10) 0.29249(9) 0.2500 0.0193(3) Uani d S 1 . . C
C11 0.29336(11) 0.53520(11) 0.2500 0.0299(4) Uani d S 1 . . C
H11A 0.2354 0.5108 0.2500 0.039 Uiso d SR 1 . . H
H11B 0.3152 0.5682 0.1278 0.039 Uiso d R 1 . . H

loop_
_atom_site_aniso_label
_atom_site_aniso_U_11
_atom_site_aniso_U_22
_atom_site_aniso_U_33
_atom_site_aniso_U_12
_atom_site_aniso_U_13
_atom_site_aniso_U_23
Cl1 0.0230(2) 0.0188(2) 0.0271(2) 0.00393(16) 0.000 0.000
N1 0.0208(7) 0.0186(7) 0.0260(8) 0.0065(6) 0.000 0.000
N2 0.0153(6) 0.0180(6) 0.0201(7) 0.0071(5) 0.000 0.000
N6 0.0151(6) 0.0168(7) 0.0301(8) 0.0044(5) 0.000 0.000
O1 0.0155(6) 0.0294(7) 0.0634(10) 0.0097(5) 0.000 0.000
O2 0.0219(6) 0.0267(7) 0.0346(7) 0.0044(5) 0.000 0.000
O3 0.0230(4) 0.0340(5) 0.0285(5) 0.0123(4) 0.0006(4) -0.0004(4)
C2 0.0300(9) 0.0173(8) 0.0299(10) 0.0086(7) 0.000 0.000
C3 0.0356(10) 0.0232(8) 0.0251(9) 0.0173(8) 0.000 0.000
C4 0.0260(9) 0.0268(9) 0.0231(8) 0.0156(7) 0.000 0.000
C4A 0.0203(8) 0.0224(8) 0.0208(8) 0.0107(7) 0.000 0.000
C5 0.0196(8) 0.0234(8) 0.0291(9) 0.0103(7) 0.000 0.000
C6A 0.0168(7) 0.0182(8) 0.0186(8) 0.0064(6) 0.000 0.000
C7 0.0212(8) 0.0185(8) 0.0253(9) 0.0082(7) 0.000 0.000
C8 0.0260(9) 0.0245(8) 0.0218(8) 0.0143(7) 0.000 0.000
C9 0.0169(8) 0.0266(9) 0.0270(9) 0.0101(7) 0.000 0.000
C10 0.0157(7) 0.0207(8) 0.0231(8) 0.0049(6) 0.000 0.000
C10A 0.0208(8) 0.0182(8) 0.0177(8) 0.0089(6) 0.000 0.000
C11 0.0294(9) 0.0284(9) 0.0367(10) 0.0179(8) 0.000 0.000

loop_
_atom_type_symbol
_atom_type_description
_atom_type_scat_dispersion_real
_atom_type_scat_dispersion_imag
_atom_type_scat_source
C C 0.0033 0.0016 'International Tables Vol C Tables 4.2.6.8 and 6.1.1.4'
H H 0.0000 0.0000 'International Tables Vol C Tables 4.2.6.8 and 6.1.1.4'
N N 0.0061 0.0033 'International Tables Vol C Tables 4.2.6.8 and 6.1.1.4'
O O 0.0106 0.0060 'International Tables Vol C Tables 4.2.6.8 and 6.1.1.4'
Cl Cl 0.1484 0.1585 'International Tables Vol C Tables 4.2.6.8 and 6.1.1.4'

loop_
_geom_angle_atom_site_label_1
_geom_angle_atom_site_label_2
_geom_angle_atom_site_label_3
_geom_angle_site_symmetry_1
_geom_angle
C10A N1 C2 . 116.55(15)
C6A N2 C10 . 120.06(14)
C6A N2 C10A . 119.81(13)
C10 N2 C10A . 120.13(13)
C6A N6 C5 . 126.04(14)
C6A N6 H6 . 117.0
C5 N6 H6 . 117.0
H1W O2 H2W . 108.7
H3W O3 H4W . 111.0
H3W O3 H5W . 105.4
H4W O3 H5W . 126.6
N1 C2 C3 . 124.05(16)
N1 C2 H2 . 118.0
C3 C2 H2 . 118.0
C4 C3 C2 . 118.06(16)
C4 C3 H3 . 121.0
C2 C3 H3 . 121.0
C3 C4 C4A . 118.98(16)
C3 C4 H4 . 120.5
C4A C4 H4 . 120.5
C10A C4A C4 . 117.50(15)
C10A C4A C5 . 121.07(15)
C4 C4A C5 . 121.43(15)
O1 C5 N6 . 121.57(16)
O1 C5 C4A . 124.43(16)
N6 C5 C4A . 114.00(14)
N6 C6A N2 . 119.78(14)
N6 C6A C7 . 120.36(14)
N2 C6A C7 . 119.86(14)
C8 C7 C6A . 120.84(15)
C8 C7 H7 . 119.6
C6A C7 H7 . 119.6
C7 C8 C9 . 117.70(15)
C7 C8 C11 . 120.82(16)
C9 C8 C11 . 121.47(16)
C10 C9 C8 . 120.84(15)
C10 C9 H9 . 119.6
C8 C9 H9 . 119.6
C9 C10 N2 . 120.70(15)
C9 C10 H10 . 119.7
N2 C10 H10 . 119.7
N1 C10A C4A . 124.85(15)
N1 C10A N2 . 115.84(14)
C4A C10A N2 . 119.31(14)
C8 C11 H11A . 109.5
H11B C11 H11B 4 109.5
C8 C11 H11B . 109.5
H11A C11 H11B . 109.5

loop_
_geom_bond_atom_site_label_1
_geom_bond_atom_site_label_2
_geom_bond_distance
N1 C10A 1.323(2)
N1 C2 1.333(2)
N2 C6A 1.359(2)
N2 C10 1.379(2)
N2 C10A 1.429(2)
N6 C6A 1.358(2)
N6 C5 1.378(2)
N6 H6 0.8800
O1 C5 1.216(2)
O2 H1W 0.8587
O2 H2W 0.8196
O3 H3W 0.8060
O3 H4W 0.8605
O3 H5W 0.8516
C2 C3 1.392(3)
C2 H2 0.9500
C3 C4 1.382(3)
C3 H3 0.9500
C4 C4A 1.394(2)
C4 H4 0.9500
C4A C10A 1.387(2)
C4A C5 1.468(2)
C6A C7 1.397(2)
C7 C8 1.376(2)
C7 H7 0.9500
C8 C9 1.413(2)
C8 C11 1.498(2)
C9 C10 1.351(2)
C9 H9 0.9500
C10 H10 0.9500
C11 H11A 0.9800
C11 H11B 0.9800

loop_
_geom_hbond_atom_site_label_D
_geom_hbond_atom_site_label_H
_geom_hbond_atom_site_label_A
_geom_hbond_site_symmetry_A
_geom_hbond_distance_DH
_geom_hbond_distance_HA
_geom_hbond_distance_DA
_geom_hbond_angle_DHA
_geom_hbond_publ_flag
N6 H6 Cl1 . 0.88 2.23 3.0976(15) 168 y
O2 H1W Cl1 . 0.86 2.25 3.1061(13) 172 y
O2 H2W O3 . 0.82 1.94 2.7108(13) 157 y
O3 H3W O3 9_656 0.81 1.93 2.7263(9) 172 y
O3 H4W O3 4_556 0.86 1.86 2.7042(19) 165 y
O3 H5W O2 . 0.85 1.86 2.7108(13) 177 y
C4 H4 O1 2_655 0.95 2.50 3.179(2) 128 y
C7 H7 Cl1 . 0.95 2.71 3.4904(17) 140 ?
C9 H9 O2 3_565 0.95 2.54 3.357(2) 144 y
